data_1559227
loop_
_publ_author_name
'Larsen, I. Kjoller'
'Lemmich, E.'
'Thiilborg, S. T.'
'Nielsen, H. M.'
'Piedade, Fatima M.'
'Kady, M. M.'
'Christensen, S. Brogger'

_publ_section_title
;
 The Absolute and Relative Configuration of the Molluscicides
 Ethuliacoumarin A and Isoethuliacoumarin A
;
_journal_name_full 'Acta Chemica Scandinavica'
_journal_page_first 750
_journal_page_last 756
_journal_paper_doi 10.3891/acta.chem.scand.46-0750
_journal_volume 46
_journal_year 1992
_chemical_formula_sum 'C25 H30 O6'
_chemical_formula_weight 426.44
_chemical_name_common
;
Isoethuliacoumarin A
;
_space_group_IT_number 18
_space_group_name_Hall 'P 2 2ab'
_space_group_name_H-M_alt 'P 21 21 2'
_symmetry_cell_setting orthorhombic
_symmetry_Int_Tables_number 18
_symmetry_space_group_name_Hall 'P 2 2ab'
_symmetry_space_group_name_H-M 'P 21 21 2'
_cell_angle_alpha 90.
_cell_angle_beta 90.
_cell_angle_gamma 90.
_cell_formula_units_Z 4
_cell_length_a 12.1733(5)
_cell_length_b 13.4935(9)
_cell_length_c 14.5012(9)
_cell_volume 2382.0(2)
_diffrn_ambient_temperature 105
_diffrn_radiation_probe x-ray
_diffrn_radiation_type CuK\a
_diffrn_radiation_wavelength 1.5418
_exptl_absorpt_coefficient_mu 0.65
_exptl_crystal_density_diffrn 1.189
_exptl_crystal_F_000 912
_refine_ls_number_reflns 2577
_refine_ls_R_factor_gt 0.050
_refine_ls_wR_factor_gt 0.073
_cod_data_source_file Acta-Chem-Scand-1992-46-750-2.cif
_cod_data_source_block 2
_cod_database_code 1559227

loop_
_space_group_symop_id
_space_group_symop_operation_xyz
1 x,y,z
2 -x,-y,z
3 1/2+x,1/2-y,-z
4 1/2-x,1/2+y,-z

loop_
_atom_site_label
_atom_site_type_symbol
_atom_site_thermal_displace_type
_atom_site_fract_x
_atom_site_fract_y
_atom_site_fract_z
_atom_site_occupancy
_atom_site_U_iso_or_equiv
_atom_site_calc_flag
_atom_site_refinement_flags
_atom_site_disorder_assembly
_atom_site_disorder_group
O1 O Uiso 0.1560(2) 0.6264(2) 0.3570(2) 1.000 0.1077(9) . . . .
O2 O Uiso 0.1883(3) 0.5639(2) 0.4937(2) 1.000 0.1421(11) . . . .
O3 O Uiso 0.1707(2) 0.35680(10) 0.23100(10) 1.000 0.0703(5) . . . .
O4 O Uiso 0.3096(2) 0.2552(2) 0.28440(10) 1.000 0.0771(6) . . . .
O5 O Uiso 0.0552(2) 0.1270(2) 0.2527(2) 1.000 0.0935(8) . . . .
O6 O Uiso 0.3334(2) 0.2376(2) 0.1322(2) 1.000 0.1036(8) . . . .
C1' C Uiso 0.3847(4) 0.3998(3) 0.4644(4) 1.000 0.1241(13) . . . .
C2 C Uiso 0.1746(4) 0.5460(2) 0.4137(3) 1.000 0.0984(11) . . . .
C2' C Uiso 0.3031(3) 0.3417(3) 0.4679(3) 1.000 0.0933(11) . . . .
C3 C Uiso 0.1764(3) 0.4491(2) 0.3710(2) 1.000 0.0752(9) . . . .
C3' C Uiso 0.1869(3) 0.3573(2) 0.4317(2) 1.000 0.0802(10) . . . .
C4 C Uiso 0.1686(2) 0.4435(2) 0.2786(2) 1.000 0.0661(8) . . . .
C4' C Uiso 0.1480(3) 0.2691(2) 0.3733(2) 1.000 0.0762(9) . . . .
C5 C Uiso 0.1490(3) 0.5284(2) 0.1206(3) 1.000 0.0837(10) . . . .
C5' C Uiso 0.1931(2) 0.2656(2) 0.2777(2) 1.000 0.0684(8) . . . .
C6 C Uiso 0.1391(3) 0.6187(3) 0.0773(3) 1.000 0.1013(11) . . . .
C6' C Uiso 0.1410(3) 0.1876(2) 0.2157(2) 1.000 0.0760(9) . . . .
C7 C Uiso 0.1317(3) 0.7066(3) 0.1240(4) 1.000 0.1203(13) . . . .
C7' C Uiso 0.1557(3) 0.0795(2) 0.2221(3) 1.000 0.0860(10) . . . .
C8 C Uiso 0.1363(3) 0.7082(2) 0.2159(4) 1.000 0.1051(13) . . . .
C8' C Uiso 0.2196(4) 0.0308(3) 0.2968(4) 1.000 0.1267(13) . . . .
C9 C Uiso 0.1485(3) 0.6195(2) 0.2633(3) 1.000 0.0868(10) . . . .
C9' C Uiso 0.1449(4) 0.0206(3) 0.1357(3) 1.000 0.1127(13) . . . .
C10 C Uiso 0.1554(2) 0.5296(2) 0.2184(2) 1.000 0.0719(8) . . . .
C10' C Uiso 0.1104(4) 0.3603(4) 0.5155(3) 1.000 0.1140(13) . . . .
C11 C Uiso 0.1564(4) 0.4376(3) 0.0622(3) 1.000 0.1064(13) . . . .
C12 C Uiso 0.3702(3) 0.2416(3) 0.2080(2) 1.000 0.0878(10) . . . .
C13 C Uiso 0.4902(4) 0.2329(4) 0.2325(3) 1.000 0.1267(13) . . . .
C14 C Uiso 0.5438(6) 0.1558(6) 0.1918(8) 1.000 0.324(5) . . . .
C15 C Uiso 0.5453(9) 0.3520(10) 0.2330(10) 1.000 0.399(6) . . . .
C16 C Uiso 0.5508(7) 0.3270(10) 0.1330(10) 1.000 0.414(9) . . . .

loop_
_atom_type_symbol
_atom_type_description
_atom_type_scat_dispersion_real
_atom_type_scat_dispersion_imag
_atom_type_scat_source
C C 0.0181 0.0091 ' International Tables Vol C Tables 4.2.6.8 and 6.1.1.4'
O O 0.0492 0.0322 ' International Tables Vol C Tables 4.2.6.8 and 6.1.1.4'

loop_
_geom_angle_atom_site_label_1
_geom_angle_atom_site_label_2
_geom_angle_atom_site_label_3
_geom_angle
_geom_angle_site_symmetry_1
_geom_angle_site_symmetry_2
_geom_angle_site_symmetry_3
_geom_angle_publ_flag
C2 O1 C9 123.4(3) . . . yes
C4 O3 C5' 120.3(2) . . . yes
C5' O4 C12 120.2(2) . . . yes
C6' O5 C7' 61.5(2) . . . yes
O1 C2 O2 116.2(3) . . . yes
O1 C2 C3 117.3(3) . . . yes
O2 C2 C3 126.5(3) . . . yes
C1' C2' C3' 129.0(4) . . . no
C2 C3 C3' 119.2(3) . . . no
C2 C3 C4 118.4(3) . . . no
C3' C3 C4 122.4(2) . . . no
C2' C3' C3 112.9(3) . . . no
C2' C3' C4' 111.7(3) . . . no
C2' C3' C10' 107.2(3) . . . no
C3 C3' C4' 106.6(2) . . . no
C3 C3' C10' 112.7(3) . . . no
C4' C3' C10' 105.7(3) . . . no
O3 C4 C3 123.6(2) . . . yes
O3 C4 C10 112.5(2) . . . yes
C3 C4 C10 123.9(3) . . . no
C3' C4' C5' 115.1(3) . . . no
C6 C5 C10 116.8(3) . . . no
C6 C5 C11 118.3(4) . . . no
C10 C5 C11 124.9(3) . . . no
O3 C5' O4 107.8(2) . . . yes
O3 C5' C4' 110.0(2) . . . yes
O3 C5' C6' 103.6(2) . . . yes
O4 C5' C4' 107.8(2) . . . yes
O4 C5' C6' 112.7(2) . . . yes
C4' C5' C6' 114.7(2) . . . no
C5 C6 C7 123.2(4) . . . no
O5 C6' C5' 118.5(3) . . . yes
O5 C6' C7' 59.9(2) . . . yes
C5' C6' C7' 126.7(3) . . . no
C6 C7 C8 120.4(4) . . . no
O5 C7' C6' 58.6(2) . . . yes
O5 C7' C8' 114.4(4) . . . yes
O5 C7' C9' 114.8(3) . . . yes
C6' C7' C8' 123.2(3) . . . no
C6' C7' C9' 117.7(3) . . . no
C8' C7' C9' 115.0(3) . . . no
C7 C8 C9 119.0(4) . . . no
O1 C9 C8 116.2(3) . . . yes
O1 C9 C10 121.7(3) . . . yes
C8 C9 C10 122.1(4) . . . no
C4 C10 C5 126.4(2) . . . no
C4 C10 C9 115.1(3) . . . no
C5 C10 C9 118.6(3) . . . no
O4 C12 O6 124.2(3) . . . yes
O4 C12 C13 110.4(3) . . . yes
O6 C12 C13 125.4(3) . . . yes
C12 C13 C14 114.9(5) . . . no
C12 C13 C15 107.6(5) . . . no
C14 C13 C15 121.5(6) . . . no
C13 C15 C16 78.7(8) . . . no

loop_
_geom_bond_atom_site_label_1
_geom_bond_atom_site_label_2
_geom_bond_distance
_geom_bond_site_symmetry_1
_geom_bond_site_symmetry_2
_geom_bond_publ_flag
O1 C2 1.380(4) . . yes
O1 C9 1.365(5) . . yes
O2 C2 1.197(5) . . yes
O3 C4 1.359(3) . . yes
O3 C5' 1.431(3) . . yes
O4 C5' 1.428(3) . . yes
O4 C12 1.344(4) . . yes
O5 C6' 1.431(4) . . yes
O5 C7' 1.451(4) . . yes
O6 C12 1.188(4) . . yes
C1' C2' 1.267(6) . . no
C2 C3 1.447(4) . . no
C2' C3' 1.523(5) . . no
C3 C3' 1.525(4) . . no
C3 C4 1.345(4) . . no
C3' C4' 1.536(4) . . no
C3' C10' 1.532(6) . . no
C4 C10 1.462(4) . . no
C4' C5' 1.492(4) . . no
C5 C6 1.376(5) . . no
C5 C10 1.420(5) . . no
C5 C11 1.492(5) . . no
C5' C6' 1.523(4) . . no
C6 C7 1.369(6) . . no
C6' C7' 1.473(4) . . no
C7 C8 1.334(8) . . no
C7' C8' 1.487(7) . . no
C7' C9' 1.490(6) . . no
C8 C9 1.388(5) . . no
C9 C10 1.379(4) . . no
C12 C13 1.508(6) . . no
C13 C14 1.363(10) . . no
C13 C15 1.742(14) . . no
C15 C16 1.49(2) . . no

loop_
_geom_torsion_atom_site_label_1
_geom_torsion_atom_site_label_2
_geom_torsion_atom_site_label_3
_geom_torsion_atom_site_label_4
_geom_torsion
_geom_torsion_site_symmetry_1
_geom_torsion_site_symmetry_2
_geom_torsion_site_symmetry_3
_geom_torsion_site_symmetry_4
_geom_torsion_publ_flag
C9 O1 C2 O2 174.0(4) . . . . no
C9 O1 C2 C3 -5.6(6) . . . . no
C2 O1 C9 C8 -176.2(4) . . . . no
C2 O1 C9 C10 2.3(5) . . . . no
C5' O3 C4 C3 -6.5(4) . . . . no
C5' O3 C4 C10 174.3(2) . . . . no
C4 O3 C5' O4 -84.0(3) . . . . no
C4 O3 C5' C4' 33.2(3) . . . . no
C4 O3 C5' C6' 156.3(2) . . . . no
C12 O4 C5' O3 -67.0(4) . . . . no
C12 O4 C5' C4' 174.3(3) . . . . no
C12 O4 C5' C6' 46.8(4) . . . . no
C5' O4 C12 O6 0.2(6) . . . . no
C5' O4 C12 C13 179.9(3) . . . . no
C7' O5 C6' C5' -118.1(3) . . . . no
C6' O5 C7' C8' 115.3(3) . . . . no
C6' O5 C7' C9' -108.6(4) . . . . no
O1 C2 C3 C3' -174.8(3) . . . . no
O1 C2 C3 C4 5.1(6) . . . . no
O2 C2 C3 C3' 5.6(7) . . . . no
O2 C2 C3 C4 -174.4(4) . . . . no
C1' C2' C3' C3 10.2(6) . . . . no
C1' C2' C3' C4' 130.3(5) . . . . no
C1' C2' C3' C10' -114.4(5) . . . . no
C2 C3 C3' C2' -75.7(4) . . . . no
C2 C3 C3' C4' 161.3(3) . . . . no
C2 C3 C3' C10' 45.8(5) . . . . no
C4 C3 C3' C2' 104.3(4) . . . . no
C4 C3 C3' C4' -18.6(4) . . . . no
C4 C3 C3' C10' -134.1(4) . . . . no
C2 C3 C4 O3 179.2(3) . . . . no
C2 C3 C4 C10 -1.7(5) . . . . no
C3' C3 C4 O3 -0.9(5) . . . . no
C3' C3 C4 C10 178.3(3) . . . . no
C2' C3' C4' C5' -77.5(3) . . . . no
C3 C3' C4' C5' 46.2(4) . . . . no
C10' C3' C4' C5' 166.3(3) . . . . no
O3 C4 C10 C5 -2.2(4) . . . . no
O3 C4 C10 C9 177.6(3) . . . . no
C3 C4 C10 C5 178.6(3) . . . . no
C3 C4 C10 C9 -1.6(4) . . . . no
C3' C4' C5' O3 -54.7(3) . . . . no
C3' C4' C5' O4 62.6(3) . . . . no
C3' C4' C5' C6' -171.0(3) . . . . no
C10 C5 C6 C7 -2.2(5) . . . . no
C11 C5 C6 C7 -180.0(4) . . . . no
C6 C5 C10 C4 -178.5(3) . . . . no
C6 C5 C10 C9 1.7(5) . . . . no
C11 C5 C10 C4 -0.9(5) . . . . no
C11 C5 C10 C9 179.3(4) . . . . no
O3 C5' C6' O5 -119.3(3) . . . . no
O3 C5' C6' C7' 168.6(3) . . . . no
O4 C5' C6' O5 124.5(3) . . . . no
O4 C5' C6' C7' 52.3(4) . . . . no
C4' C5' C6' O5 0.7(4) . . . . no
C4' C5' C6' C7' -71.5(4) . . . . no
C5 C6 C7 C8 1.5(6) . . . . no
O5 C6' C7' C8' -100.4(4) . . . . no
O5 C6' C7' C9' 103.5(4) . . . . no
C5' C6' C7' O5 104.9(3) . . . . no
C5' C6' C7' C8' 4.5(6) . . . . no
C5' C6' C7' C9' -151.6(3) . . . . no
C6 C7 C8 C9 -0.1(6) . . . . no
C7 C8 C9 O1 178.1(3) . . . . no
C7 C8 C9 C10 -0.4(6) . . . . no
O1 C9 C10 C4 1.4(4) . . . . no
O1 C9 C10 C5 -178.8(3) . . . . no
C8 C9 C10 C4 179.7(3) . . . . no
C8 C9 C10 C5 -0.4(5) . . . . no
O4 C12 C13 C14 132.8(6) . . . . no
O4 C12 C13 C15 -88.5(6) . . . . no
O6 C12 C13 C14 -47.5(8) . . . . no
O6 C12 C13 C15 91.2(7) . . . . no
C12 C13 C15 C16 -83.3(6) . . . . no
C14 C13 C15 C16 52.1(9) . . . . no
